data_1515791
loop_
_publ_author_name
'Rueping, Magnus'
'Theissmann, Thomas'

_publ_section_title
;
 Asymmetric Br\/onsted acid catalysis in aqueous solution
;
_journal_issue 4
_journal_name_full 'Chemical Science'
_journal_page_first 473
_journal_paper_doi 10.1039/c0sc00206b
_journal_volume 1
_journal_year 2010
_chemical_formula_sum 'C48.5 H29 Cl O4 P Pd0.25'
_chemical_formula_weight 768.78
_chemical_name_systematic ?
_space_group_IT_number 5
_symmetry_cell_setting monoclinic
_symmetry_space_group_name_Hall 'C 2y'
_symmetry_space_group_name_H-M 'C 1 2 1'
_atom_sites_solution_hydrogens geom
_atom_sites_solution_primary direct
_atom_sites_solution_secondary difmap
_audit_creation_method SHELXL-97
_cell_angle_alpha 90.00
_cell_angle_beta 121.38(2)
_cell_angle_gamma 90.00
_cell_formula_units_Z 8
_cell_length_a 25.774(9)
_cell_length_b 17.105(4)
_cell_length_c 22.731(7)
_cell_measurement_reflns_used 3379
_cell_measurement_temperature 173(2)
_cell_measurement_theta_max 23.2
_cell_measurement_theta_min 3.7
_cell_volume 8555(5)
_computing_cell_refinement 'X-Area (Stoe & Cie, 2001)'
_computing_data_collection 'X-Area (Stoe & Cie, 2001)'
_computing_data_reduction 'X-Area (Stoe & Cie, 2001)'
_computing_molecular_graphics 'XP in SHELXTL-Plus (Sheldrick, 1991)'
_computing_publication_material SHELXL97
_computing_structure_refinement 'SHELXL97 (Sheldrick, 1997) '
_computing_structure_solution 'SHELXS97 (Sheldrick, 1990) '
_diffrn_ambient_temperature 173(2)
_diffrn_measured_fraction_theta_full 0.996
_diffrn_measured_fraction_theta_max 0.985
_diffrn_measurement_device_type 'STOE IPDS II two-circle-diffractometer'
_diffrn_measurement_method \w
_diffrn_radiation_monochromator graphite
_diffrn_radiation_source 'fine-focus sealed tube'
_diffrn_radiation_type MoK\a
_diffrn_radiation_wavelength 0.71073
_diffrn_reflns_av_R_equivalents 0.4581
_diffrn_reflns_av_sigmaI/netI 0.6674
_diffrn_reflns_limit_h_max 26
_diffrn_reflns_limit_h_min -31
_diffrn_reflns_limit_k_max 20
_diffrn_reflns_limit_k_min -20
_diffrn_reflns_limit_l_max 27
_diffrn_reflns_limit_l_min -27
_diffrn_reflns_number 33275
_diffrn_reflns_theta_full 25.00
_diffrn_reflns_theta_max 25.81
_diffrn_reflns_theta_min 3.60
_diffrn_standards_decay_% 0
_diffrn_standards_interval_time 0
_diffrn_standards_number 0
_exptl_absorpt_coefficient_mu 0.270
_exptl_absorpt_correction_T_max 0.9893
_exptl_absorpt_correction_T_min 0.9531
_exptl_absorpt_correction_type multi-scan
_exptl_absorpt_process_details 'MULABS (Spek, 2003; Blessing, 1995)'
_exptl_crystal_colour colourless
_exptl_crystal_density_diffrn 1.194
_exptl_crystal_density_method 'not measured'
_exptl_crystal_description plate
_exptl_crystal_F_000 3168
_exptl_crystal_size_max 0.18
_exptl_crystal_size_mid 0.14
_exptl_crystal_size_min 0.04
_refine_diff_density_max 1.109
_refine_diff_density_min -1.374
_refine_diff_density_rms 0.170
_refine_ls_abs_structure_details 'Flack H D (1983), Acta Cryst. A39, 876-881'
_refine_ls_abs_structure_Flack 0.4(3)
_refine_ls_extinction_method none
_refine_ls_goodness_of_fit_ref 0.998
_refine_ls_hydrogen_treatment mixed
_refine_ls_matrix_type full
_refine_ls_number_parameters 308
_refine_ls_number_reflns 16128
_refine_ls_number_restraints 73
_refine_ls_restrained_S_all 0.998
_refine_ls_R_factor_all 0.4924
_refine_ls_R_factor_gt 0.2523
_refine_ls_shift/su_max 0.014
_refine_ls_shift/su_mean 0.002
_refine_ls_structure_factor_coef Fsqd
_refine_ls_weighting_details 'calc w=1/[\s^2^(Fo^2^)+(0.2000P)^2^+0.0000P] where P=(Fo^2^+2Fc^2^)/3'
_refine_ls_weighting_scheme calc
_refine_ls_wR_factor_gt 0.4892
_refine_ls_wR_factor_ref 0.6271
_reflns_number_gt 2758
_reflns_number_total 16128
_reflns_threshold_expression I>2\s(I)
_cod_data_source_file c0sc00206b.txt
_cod_data_source_block 1e
_cod_depositor_comments
;
The following automatic conversions were performed:

'_symmetry_cell_setting' value 'Monoclinic' changed to 'monoclinic'
according to
/usr/data/users/saulius/automatic-downloads/retrospective/RSC/lib/dictionaries/cif_core.dic
dictionary named 'cif_core.dic' version 2.4.2 from 2011-04-26.

Automatic conversion script
Id: cif_fix_values 2281 2013-09-26 08:29:07Z andrius 
;
_cod_original_cell_volume 8555(4)
_cod_original_sg_symbol_H-M C2
_cod_original_formula_sum 'C48.50 H29 Cl O4 P Pd0.25'
_cod_database_code 1515791

loop_
_symmetry_equiv_pos_as_xyz
'x, y, z'
'-x, y, -z'
'x+1/2, y+1/2, z'
'-x+1/2, y+1/2, -z'

loop_
_atom_site_label
_atom_site_type_symbol
_atom_site_fract_x
_atom_site_fract_y
_atom_site_fract_z
_atom_site_U_iso_or_equiv
_atom_site_adp_type
_atom_site_occupancy
_atom_site_symmetry_multiplicity
_atom_site_calc_flag
_atom_site_refinement_flags
P1 P 0.4596(3) 0.3177(4) 0.3892(4) 0.041(2) Uani 1 1 d .
O1 O 0.3872(8) 0.2980(9) 0.3566(9) 0.037(4) Uiso 1 1 d .
O2 O 0.4680(8) 0.2909(9) 0.3263(9) 0.036(4) Uiso 1 1 d .
O3 O 0.4976(8) 0.2628(9) 0.4466(9) 0.037(4) Uiso 1 1 d .
O4 O 0.4674(7) 0.4033(8) 0.4082(8) 0.027(4) Uiso 1 1 d .
C1 C 0.3615(9) 0.2295(12) 0.3153(12) 0.024(5) Uiso 1 1 d D
C2 C 0.3531(9) 0.2322(12) 0.2525(13) 0.029(6) Uiso 1 1 d D
C3 C 0.3237(7) 0.1567(8) 0.2127(9) 0.050(8) Uiso 1 1 d GD
C4 C 0.3113(10) 0.1509(10) 0.1456(10) 0.062(9) Uiso 1 1 d GD
H4 H 0.3217 0.1926 0.1260 0.074 Uiso 1 1 calc R
C5 C 0.2838(11) 0.0840(13) 0.1071(8) 0.108(15) Uiso 1 1 d GD
H5 H 0.2753 0.0800 0.0612 0.129 Uiso 1 1 calc R
C6 C 0.2686(10) 0.0229(10) 0.1357(10) 0.061(9) Uiso 1 1 d GD
H6 H 0.2498 -0.0228 0.1094 0.074 Uiso 1 1 calc R
C7 C 0.2810(10) 0.0288(9) 0.2028(10) 0.085(12) Uiso 1 1 d GD
H7 H 0.2706 -0.0130 0.2224 0.102 Uiso 1 1 calc R
C8 C 0.3086(9) 0.0957(10) 0.2413(8) 0.034(6) Uiso 1 1 d GD
C9 C 0.3256(12) 0.1004(15) 0.3114(14) 0.042(7) Uiso 1 1 d D
H9 H 0.3231 0.0541 0.3328 0.050 Uiso 1 1 calc R
C10 C 0.3457(12) 0.1680(15) 0.3509(14) 0.037(6) Uiso 1 1 d D
C11 C 0.4306(17) 0.3134(16) 0.2562(18) 0.069(10) Uiso 1 1 d D
C12 C 0.3696(16) 0.2978(14) 0.2286(16) 0.059(9) Uiso 1 1 d D
C13 C 0.3272(9) 0.3383(8) 0.1603(8) 0.043(7) Uiso 1 1 d GD
C14 C 0.2643(9) 0.3334(10) 0.1277(10) 0.055(8) Uiso 1 1 d GD
H14 H 0.2464 0.3023 0.1471 0.066 Uiso 1 1 calc R
C15 C 0.2276(8) 0.3739(12) 0.0666(11) 0.070(10) Uiso 1 1 d GD
H15 H 0.1847 0.3705 0.0443 0.085 Uiso 1 1 calc R
C16 C 0.2539(11) 0.4193(11) 0.0383(9) 0.083(12) Uiso 1 1 d GD
H16 H 0.2288 0.4470 -0.0034 0.100 Uiso 1 1 calc R
C17 C 0.3168(11) 0.4243(12) 0.0709(12) 0.087(12) Uiso 1 1 d GD
H17 H 0.3347 0.4554 0.0515 0.104 Uiso 1 1 calc R
C18 C 0.3534(8) 0.3838(11) 0.1320(11) 0.066(10) Uiso 1 1 d GD
C19 C 0.4164(16) 0.3934(17) 0.1646(17) 0.060(9) Uiso 1 1 d D
H19 H 0.4325 0.4206 0.1412 0.072 Uiso 1 1 calc R
C20 C 0.4549(14) 0.3653(16) 0.2282(16) 0.047(7) Uiso 1 1 d D
C21 C 0.3657(10) 0.1700(12) 0.4267(12) 0.026(5) Uiso 1 1 d D
C22 C 0.3321(6) 0.2328(7) 0.4447(9) 0.048(7) Uiso 1 1 d GD
C23 C 0.2870(7) 0.2836(8) 0.3987(7) 0.022(5) Uiso 1 1 d GD
H23 H 0.2746 0.2828 0.3514 0.027 Uiso 1 1 calc R
C24 C 0.2601(7) 0.3355(8) 0.4220(9) 0.059(9) Uiso 1 1 d GD
H24 H 0.2293 0.3701 0.3906 0.070 Uiso 1 1 calc R
C25 C 0.2783(9) 0.3366(9) 0.4913(10) 0.068(10) Uiso 1 1 d GD
H25 H 0.2599 0.3721 0.5072 0.081 Uiso 1 1 calc R
C26 C 0.3234(9) 0.2859(11) 0.5373(7) 0.059(9) Uiso 1 1 d GD
H26 H 0.3358 0.2866 0.5847 0.071 Uiso 1 1 calc R
C27 C 0.3503(6) 0.2340(8) 0.5140(8) 0.040(7) Uiso 1 1 d GD
C28 C 0.4005(7) 0.1781(10) 0.5681(9) 0.038(6) Uiso 1 1 d GD
C29 C 0.4218(9) 0.1785(10) 0.6383(9) 0.045(7) Uiso 1 1 d GD
H29 H 0.4039 0.2123 0.6560 0.054 Uiso 1 1 calc R
C30 C 0.4692(10) 0.1293(13) 0.6825(8) 0.073(10) Uiso 1 1 d GD
H30 H 0.4838 0.1296 0.7304 0.088 Uiso 1 1 calc R
C31 C 0.4954(9) 0.0798(12) 0.6566(11) 0.085(12) Uiso 1 1 d GD
H31 H 0.5278 0.0462 0.6868 0.102 Uiso 1 1 calc R
C32 C 0.4741(10) 0.0795(11) 0.5864(12) 0.092(13) Uiso 1 1 d GD
H32 H 0.4919 0.0456 0.5687 0.110 Uiso 1 1 calc R
C33 C 0.4266(10) 0.1286(12) 0.5422(8) 0.058(9) Uiso 1 1 d GD
C34 C 0.4027(11) 0.1259(13) 0.4724(13) 0.029(6) Uiso 1 1 d D
H34 H 0.4166 0.0838 0.4569 0.034 Uiso 1 1 calc R
C41 C 0.5225(13) 0.3813(13) 0.2625(13) 0.037(7) Uiso 1 1 d D
C42 C 0.5617(14) 0.3483(12) 0.2474(12) 0.070(10) Uiso 1 1 d GD
C43 C 0.5323(11) 0.2902(15) 0.1982(13) 0.119(17) Uiso 1 1 d GD
H43 H 0.4905 0.2794 0.1807 0.142 Uiso 1 1 calc R
C44 C 0.5638(17) 0.2478(13) 0.1745(12) 0.129(19) Uiso 1 1 d GD
H44 H 0.5437 0.2081 0.1408 0.155 Uiso 1 1 calc R
C45 C 0.6248(17) 0.2635(17) 0.2001(17) 0.116(16) Uiso 1 1 d GD
H45 H 0.6464 0.2346 0.1839 0.139 Uiso 1 1 calc R
C46 C 0.6543(11) 0.3216(19) 0.2493(16) 0.18(3) Uiso 1 1 d GD
H46 H 0.6960 0.3324 0.2668 0.215 Uiso 1 1 calc R
C47 C 0.6228(14) 0.3640(12) 0.2730(10) 0.098(14) Uiso 1 1 d GD
C48 C 0.6509(11) 0.4280(10) 0.3268(10) 0.062(9) Uiso 1 1 d GD
C49 C 0.7116(10) 0.4492(12) 0.3573(12) 0.090(13) Uiso 1 1 d GD
H49 H 0.7370 0.4233 0.3447 0.108 Uiso 1 1 calc R
C50 C 0.7352(8) 0.5085(13) 0.4063(12) 0.071(10) Uiso 1 1 d GD
H50 H 0.7767 0.5230 0.4272 0.086 Uiso 1 1 calc R
C51 C 0.6981(10) 0.5465(11) 0.4248(10) 0.074(11) Uiso 1 1 d GD
H51 H 0.7143 0.5869 0.4583 0.088 Uiso 1 1 calc R
C52 C 0.6374(10) 0.5252(11) 0.3943(11) 0.060(9) Uiso 1 1 d GD
H52 H 0.6120 0.5512 0.4069 0.072 Uiso 1 1 calc R
C53 C 0.6138(8) 0.4660(12) 0.3453(11) 0.065(10) Uiso 1 1 d GD
C54 C 0.5489(13) 0.4377(13) 0.3149(13) 0.037(7) Uiso 1 1 d D
H54 H 0.5252 0.4591 0.3320 0.045 Uiso 1 1 calc R
P1A P 0.5070(4) 0.6693(4) 0.4096(5) 0.051(2) Uani 1 1 d .
O1A O 0.5787(8) 0.6865(8) 0.4343(8) 0.031(4) Uiso 1 1 d .
O2A O 0.4699(8) 0.6889(9) 0.3274(9) 0.032(4) Uiso 1 1 d .
O3A O 0.4824(9) 0.7300(10) 0.4426(10) 0.046(5) Uiso 1 1 d .
O4A O 0.4985(9) 0.5839(10) 0.4210(10) 0.049(5) Uiso 1 1 d .
C1A C 0.5939(10) 0.7598(14) 0.4133(15) 0.038(7) Uiso 1 1 d D
C2A C 0.5766(11) 0.7618(17) 0.3463(18) 0.058(9) Uiso 1 1 d D
C3A C 0.5888(7) 0.8417(7) 0.3270(9) 0.051(8) Uiso 1 1 d GD
C4A C 0.5705(9) 0.8527(10) 0.2583(8) 0.064(9) Uiso 1 1 d GD
H4A H 0.5512 0.8114 0.2261 0.077 Uiso 1 1 calc R
C5A C 0.5806(10) 0.9241(12) 0.2366(7) 0.062(9) Uiso 1 1 d GD
H5A H 0.5681 0.9316 0.1897 0.075 Uiso 1 1 calc R
C6A C 0.6089(10) 0.9845(9) 0.2837(10) 0.081(11) Uiso 1 1 d GD
H6A H 0.6157 1.0333 0.2690 0.098 Uiso 1 1 calc R
C7A C 0.6271(9) 0.9735(8) 0.3525(9) 0.068(10) Uiso 1 1 d GD
H7A H 0.6465 1.0147 0.3847 0.082 Uiso 1 1 calc R
C8A C 0.6171(7) 0.9021(9) 0.3741(7) 0.019(5) Uiso 1 1 d GD
C9A C 0.6258(10) 0.8898(12) 0.4318(12) 0.025(5) Uiso 1 1 d D
H9A H 0.6410 0.9342 0.4610 0.030 Uiso 1 1 calc R
C10A C 0.6180(14) 0.8238(18) 0.4645(17) 0.055(8) Uiso 1 1 d D
C11A C 0.4876(15) 0.6742(16) 0.2837(15) 0.059(9) Uiso 1 1 d D
C12A C 0.5495(14) 0.6959(13) 0.2991(14) 0.052(8) Uiso 1 1 d D
C13A C 0.5748(9) 0.6623(10) 0.2618(9) 0.053(8) Uiso 1 1 d GD
C14A C 0.6338(9) 0.6804(10) 0.2797(9) 0.068(10) Uiso 1 1 d GD
H14A H 0.6571 0.7166 0.3158 0.081 Uiso 1 1 calc R
C15A C 0.6588(8) 0.6457(12) 0.2447(12) 0.065(10) Uiso 1 1 d GD
H15A H 0.6992 0.6581 0.2570 0.078 Uiso 1 1 calc R
C16A C 0.6248(11) 0.5929(12) 0.1919(11) 0.100(14) Uiso 1 1 d GD
H16A H 0.6419 0.5692 0.1680 0.120 Uiso 1 1 calc R
C17A C 0.5658(10) 0.5747(11) 0.1740(10) 0.065(9) Uiso 1 1 d GD
H17A H 0.5425 0.5386 0.1379 0.078 Uiso 1 1 calc R
C18A C 0.5408(8) 0.6094(11) 0.2090(11) 0.069(10) Uiso 1 1 d GD
C19A C 0.4779(15) 0.5916(16) 0.1949(17) 0.054(8) Uiso 1 1 d D
H19A H 0.4537 0.5582 0.1568 0.065 Uiso 1 1 calc R
C20A C 0.452(2) 0.617(2) 0.229(2) 0.095(14) Uiso 1 1 d D
C21A C 0.6324(10) 0.8084(11) 0.5337(12) 0.025(5) Uiso 1 1 d D
C22A C 0.6754(7) 0.7507(9) 0.5872(12) 0.074(11) Uiso 1 1 d GD
C23A C 0.7041(11) 0.7027(13) 0.5635(10) 0.061(9) Uiso 1 1 d GD
H23A H 0.6962 0.7089 0.5180 0.073 Uiso 1 1 calc R
C24A C 0.7446(10) 0.6456(11) 0.6064(14) 0.15(2) Uiso 1 1 d GD
H24A H 0.7643 0.6128 0.5901 0.175 Uiso 1 1 calc R
C25A C 0.7562(10) 0.6365(12) 0.6730(13) 0.080(11) Uiso 1 1 d GD
H25A H 0.7839 0.5975 0.7022 0.096 Uiso 1 1 calc R
C26A C 0.7275(12) 0.6845(15) 0.6967(10) 0.092(13) Uiso 1 1 d GD
H26A H 0.7354 0.6783 0.7422 0.110 Uiso 1 1 calc R
C27A C 0.6870(9) 0.7416(11) 0.6538(14) 0.108(15) Uiso 1 1 d GD
C28A C 0.6578(10) 0.7970(12) 0.6795(12) 0.055(8) Uiso 1 1 d GD
C29A C 0.6678(10) 0.7885(12) 0.7455(11) 0.070(10) Uiso 1 1 d GD
H29A H 0.6958 0.7505 0.7759 0.084 Uiso 1 1 calc R
C30A C 0.6368(13) 0.8358(15) 0.7669(11) 0.079(11) Uiso 1 1 d GD
H30A H 0.6437 0.8300 0.8120 0.094 Uiso 1 1 calc R
C31A C 0.5958(13) 0.8914(14) 0.7224(16) 0.15(2) Uiso 1 1 d GD
H31A H 0.5747 0.9237 0.7371 0.183 Uiso 1 1 calc R
C32A C 0.5858(11) 0.8998(13) 0.6564(15) 0.117(17) Uiso 1 1 d GD
H32A H 0.5578 0.9379 0.6260 0.140 Uiso 1 1 calc R
C33A C 0.6168(12) 0.8526(14) 0.6350(10) 0.083(12) Uiso 1 1 d GD
C34A C 0.6093(14) 0.8513(16) 0.5628(16) 0.050(8) Uiso 1 1 d D
H34A H 0.5819 0.8901 0.5327 0.060 Uiso 1 1 calc R
C41A C 0.3890(13) 0.5967(13) 0.2108(13) 0.039(7) Uiso 1 1 d D
C42A C 0.3423(10) 0.6350(11) 0.1524(9) 0.081(12) Uiso 1 1 d GD
C43A C 0.3516(9) 0.6897(13) 0.1136(13) 0.075(11) Uiso 1 1 d GD
H43A H 0.3918 0.7023 0.1252 0.090 Uiso 1 1 calc R
C44A C 0.3022(13) 0.7258(10) 0.0577(12) 0.115(16) Uiso 1 1 d GD
H44A H 0.3086 0.7631 0.0311 0.139 Uiso 1 1 calc R
C45A C 0.2435(11) 0.7073(11) 0.0406(10) 0.077(11) Uiso 1 1 d GD
H45A H 0.2097 0.7319 0.0024 0.092 Uiso 1 1 calc R
C46A C 0.2341(9) 0.6526(12) 0.0794(12) 0.059(9) Uiso 1 1 d GD
H46A H 0.1940 0.6400 0.0678 0.071 Uiso 1 1 calc R
C47A C 0.2835(12) 0.6165(8) 0.1353(10) 0.070(10) Uiso 1 1 d GD
C48A C 0.2722(10) 0.5524(9) 0.1772(10) 0.056(8) Uiso 1 1 d GD
C49A C 0.2138(8) 0.5301(11) 0.1586(9) 0.060(9) Uiso 1 1 d GD
H49A H 0.1797 0.5523 0.1191 0.072 Uiso 1 1 calc R
C50A C 0.2052(8) 0.4753(12) 0.1980(12) 0.072(11) Uiso 1 1 d GD
H50A H 0.1653 0.4601 0.1853 0.087 Uiso 1 1 calc R
C51A C 0.2551(11) 0.4429(11) 0.2559(11) 0.069(10) Uiso 1 1 d GD
H51A H 0.2493 0.4055 0.2828 0.082 Uiso 1 1 calc R
C52A C 0.3136(9) 0.4652(11) 0.2745(9) 0.103(15) Uiso 1 1 d GD
H52A H 0.3477 0.4430 0.3141 0.124 Uiso 1 1 calc R
C53A C 0.3221(7) 0.5200(11) 0.2351(11) 0.035(6) Uiso 1 1 d GD
C54A C 0.3804(14) 0.5458(14) 0.2489(15) 0.041(7) Uiso 1 1 d D
H54A H 0.4154 0.5250 0.2883 0.049 Uiso 1 1 calc R
Pd1 Pd 0.5000 0.4942(5) 0.5000 0.218(5) Uani 1 2 d S
C1L C 0.917(2) 0.500(3) 0.136(3) 0.121(16) Uiso 1 1 d .
H1L1 H 0.9488 0.4955 0.1849 0.145 Uiso 1 1 calc R
H1L2 H 0.8777 0.5057 0.1339 0.145 Uiso 1 1 calc R
Cl11 Cl 0.9301(12) 0.5922(14) 0.1031(13) 0.212(9) Uiso 1 1 d .
Cl12 Cl 0.9142(9) 0.4220(11) 0.1026(10) 0.164(7) Uiso 1 1 d .

loop_
_atom_site_aniso_label
_atom_site_aniso_U_11
_atom_site_aniso_U_22
_atom_site_aniso_U_33
_atom_site_aniso_U_23
_atom_site_aniso_U_13
_atom_site_aniso_U_12
P1 0.024(4) 0.029(3) 0.061(5) -0.011(3) 0.016(4) -0.013(3)
P1A 0.062(6) 0.024(3) 0.088(7) 0.005(4) 0.053(5) -0.013(4)
Pd1 0.143(8) 0.130(5) 0.393(16) 0.000 0.148(10) 0.000

loop_
_atom_type_symbol
_atom_type_description
_atom_type_scat_dispersion_real
_atom_type_scat_dispersion_imag
_atom_type_scat_source
C C 0.0033 0.0016 'International Tables Vol C Tables 4.2.6.8 and 6.1.1.4'
H H 0.0000 0.0000 'International Tables Vol C Tables 4.2.6.8 and 6.1.1.4'
O O 0.0106 0.0060 'International Tables Vol C Tables 4.2.6.8 and 6.1.1.4'
P P 0.1023 0.0942 'International Tables Vol C Tables 4.2.6.8 and 6.1.1.4'
Cl Cl 0.1484 0.1585 'International Tables Vol C Tables 4.2.6.8 and 6.1.1.4'
Pd Pd -0.9988 1.0072 'International Tables Vol C Tables 4.2.6.8 and 6.1.1.4'

loop_
_geom_angle_atom_site_label_1
_geom_angle_atom_site_label_2
_geom_angle_atom_site_label_3
_geom_angle
_geom_angle_site_symmetry_1
_geom_angle_site_symmetry_3
O3 P1 O4 115.6(10) . .
O3 P1 O2 105.5(10) . .
O4 P1 O2 117.9(10) . .
O3 P1 O1 109.9(10) . .
O4 P1 O1 106.2(9) . .
O2 P1 O1 100.7(10) . .
C1 O1 P1 119.4(14) . .
C11 O2 P1 126.1(16) . .
P1 O4 Pd1 145.0(10) . .
C2 C1 O1 116(2) . .
C2 C1 C10 132(2) . .
O1 C1 C10 112(2) . .
C1 C2 C12 122(2) . .
C1 C2 C3 111(2) . .
C12 C2 C3 127(2) . .
C4 C3 C8 120.0 . .
C4 C3 C2 118.0(16) . .
C8 C3 C2 122.0(16) . .
C3 C4 C5 120.0 . .
C3 C4 H4 120.0 . .
C5 C4 H4 120.0 . .
C6 C5 C4 120.0 . .
C6 C5 H5 120.0 . .
C4 C5 H5 120.0 . .
C5 C6 C7 120.0 . .
C5 C6 H6 120.0 . .
C7 C6 H6 120.0 . .
C8 C7 C6 120.0 . .
C8 C7 H7 120.0 . .
C6 C7 H7 120.0 . .
C7 C8 C3 120.0 . .
C7 C8 C9 120.9(17) . .
C3 C8 C9 119.0(17) . .
C10 C9 C8 125(2) . .
C10 C9 H9 117.7 . .
C8 C9 H9 117.7 . .
C9 C10 C1 110(2) . .
C9 C10 C21 123(2) . .
C1 C10 C21 125(2) . .
C12 C11 C20 126(3) . .
C12 C11 O2 114(3) . .
C20 C11 O2 118(3) . .
C11 C12 C2 119(3) . .
C11 C12 C13 115(3) . .
C2 C12 C13 124(3) . .
C14 C13 C18 120.0 . .
C14 C13 C12 122.4(19) . .
C18 C13 C12 117.6(19) . .
C15 C14 C13 120.0 . .
C15 C14 H14 120.0 . .
C13 C14 H14 120.0 . .
C14 C15 C16 120.0 . .
C14 C15 H15 120.0 . .
C16 C15 H15 120.0 . .
C15 C16 C17 120.0 . .
C15 C16 H16 120.0 . .
C17 C16 H16 120.0 . .
C18 C17 C16 120.0 . .
C18 C17 H17 120.0 . .
C16 C17 H17 120.0 . .
C17 C18 C13 120.0 . .
C17 C18 C19 118(2) . .
C13 C18 C19 122(2) . .
C20 C19 C18 122(3) . .
C20 C19 H19 119.0 . .
C18 C19 H19 119.0 . .
C19 C20 C11 117(3) . .
C19 C20 C41 120(3) . .
C11 C20 C41 123(3) . .
C34 C21 C10 127(2) . .
C34 C21 C22 119(2) . .
C10 C21 C22 114.0(19) . .
C23 C22 C27 120.0 . .
C23 C22 C21 126.4(14) . .
C27 C22 C21 113.6(14) . .
C24 C23 C22 120.0 . .
C24 C23 H23 120.0 . .
C22 C23 H23 120.0 . .
C25 C24 C23 120.0 . .
C25 C24 H24 120.0 . .
C23 C24 H24 120.0 . .
C24 C25 C26 120.0 . .
C24 C25 H25 120.0 . .
C26 C25 H25 120.0 . .
C27 C26 C25 120.0 . .
C27 C26 H26 120.0 . .
C25 C26 H26 120.0 . .
C26 C27 C22 120.0 . .
C26 C27 C28 117.6(13) . .
C22 C27 C28 122.4(13) . .
C29 C28 C33 120.0 . .
C29 C28 C27 124.8(14) . .
C33 C28 C27 115.1(14) . .
C28 C29 C30 120.0 . .
C28 C29 H29 120.0 . .
C30 C29 H29 120.0 . .
C29 C30 C31 120.0 . .
C29 C30 H30 120.0 . .
C31 C30 H30 120.0 . .
C32 C31 C30 120.0 . .
C32 C31 H31 120.0 . .
C30 C31 H31 120.0 . .
C33 C32 C31 120.0 . .
C33 C32 H32 120.0 . .
C31 C32 H32 120.0 . .
C34 C33 C32 120.8(18) . .
C34 C33 C28 119.1(18) . .
C32 C33 C28 120.0 . .
C21 C34 C33 130(3) . .
C21 C34 H34 115.2 . .
C33 C34 H34 115.2 . .
C42 C41 C54 114(3) . .
C42 C41 C20 127(3) . .
C54 C41 C20 119(2) . .
C41 C42 C43 110(3) . .
C41 C42 C47 130(3) . .
C43 C42 C47 120.0 . .
C44 C43 C42 120.0 . .
C44 C43 H43 120.0 . .
C42 C43 H43 120.0 . .
C43 C44 C45 120.0 . .
C43 C44 H44 120.0 . .
C45 C44 H44 120.0 . .
C46 C45 C44 120.0 . .
C46 C45 H45 120.0 . .
C44 C45 H45 120.0 . .
C45 C46 C47 120.0 . .
C45 C46 H46 120.0 . .
C47 C46 H46 120.0 . .
C46 C47 C42 120.0 . .
C46 C47 C48 124(3) . .
C42 C47 C48 116(2) . .
C49 C48 C53 120.0 . .
C49 C48 C47 122(2) . .
C53 C48 C47 118(2) . .
C48 C49 C50 120.0 . .
C48 C49 H49 120.0 . .
C50 C49 H49 120.0 . .
C51 C50 C49 120.0 . .
C51 C50 H50 120.0 . .
C49 C50 H50 120.0 . .
C50 C51 C52 120.0 . .
C50 C51 H51 120.0 . .
C52 C51 H51 120.0 . .
C53 C52 C51 120.0 . .
C53 C52 H52 120.0 . .
C51 C52 H52 120.0 . .
C52 C53 C48 120.0 . .
C52 C53 C54 121.0(18) . .
C48 C53 C54 118.8(18) . .
C41 C54 C53 123(3) . .
C41 C54 H54 118.7 . .
C53 C54 H54 118.7 . .
O4A P1A O3A 114.8(12) . .
O4A P1A O2A 110.0(10) . .
O3A P1A O2A 105.5(10) . .
O4A P1A O1A 110.4(10) . .
O3A P1A O1A 111.8(10) . .
O2A P1A O1A 103.7(10) . .
C1A O1A P1A 118.9(13) . .
C11A O2A P1A 126.9(17) . .
P1A O4A Pd1 144.4(12) . .
C2A C1A O1A 114(2) . .
C2A C1A C10A 129(3) . .
O1A C1A C10A 117(2) . .
C1A C2A C12A 124(3) . .
C1A C2A C3A 111(2) . .
C12A C2A C3A 125(3) . .
C4A C3A C8A 120.0 . .
C4A C3A C2A 116.5(17) . .
C8A C3A C2A 123.5(17) . .
C5A C4A C3A 120.0 . .
C5A C4A H4A 120.0 . .
C3A C4A H4A 120.0 . .
C6A C5A C4A 120.0 . .
C6A C5A H5A 120.0 . .
C4A C5A H5A 120.0 . .
C7A C6A C5A 120.0 . .
C7A C6A H6A 120.0 . .
C5A C6A H6A 120.0 . .
C6A C7A C8A 120.0 . .
C6A C7A H7A 120.0 . .
C8A C7A H7A 120.0 . .
C9A C8A C7A 124.3(16) . .
C9A C8A C3A 115.2(16) . .
C7A C8A C3A 120.0 . .
C8A C9A C10A 134(2) . .
C8A C9A H9A 112.9 . .
C10A C9A H9A 112.9 . .
C9A C10A C21A 134(3) . .
C9A C10A C1A 107(3) . .
C21A C10A C1A 119(2) . .
O2A C11A C20A 117(3) . .
O2A C11A C12A 122(3) . .
C20A C11A C12A 120(3) . .
C13A C12A C2A 124(3) . .
C13A C12A C11A 122(3) . .
C2A C12A C11A 114(3) . .
C14A C13A C18A 120.0 . .
C14A C13A C12A 120.3(19) . .
C18A C13A C12A 120(2) . .
C13A C14A C15A 120.0 . .
C13A C14A H14A 120.0 . .
C15A C14A H14A 120.0 . .
C16A C15A C14A 120.0 . .
C16A C15A H15A 120.0 . .
C14A C15A H15A 120.0 . .
C17A C16A C15A 120.0 . .
C17A C16A H16A 120.0 . .
C15A C16A H16A 120.0 . .
C18A C17A C16A 120.0 . .
C18A C17A H17A 120.0 . .
C16A C17A H17A 120.0 . .
C17A C18A C13A 120.0 . .
C17A C18A C19A 123.9(19) . .
C13A C18A C19A 116.0(19) . .
C20A C19A C18A 128(3) . .
C20A C19A H19A 115.8 . .
C18A C19A H19A 115.8 . .
C19A C20A C11A 115(4) . .
C19A C20A C41A 124(4) . .
C11A C20A C41A 121(4) . .
C34A C21A C10A 121(2) . .
C34A C21A C22A 107(2) . .
C10A C21A C22A 132(2) . .
C23A C22A C27A 120.0 . .
C23A C22A C21A 113(2) . .
C27A C22A C21A 127(2) . .
C24A C23A C22A 120.0 . .
C24A C23A H23A 120.0 . .
C22A C23A H23A 120.0 . .
C25A C24A C23A 120.0 . .
C25A C24A H24A 120.0 . .
C23A C24A H24A 120.0 . .
C24A C25A C26A 120.0 . .
C24A C25A H25A 120.0 . .
C26A C25A H25A 120.0 . .
C27A C26A C25A 120.0 . .
C27A C26A H26A 120.0 . .
C25A C26A H26A 120.0 . .
C26A C27A C22A 120.0 . .
C26A C27A C28A 121(2) . .
C22A C27A C28A 119(2) . .
C29A C28A C33A 120.0 . .
C29A C28A C27A 120.3(19) . .
C33A C28A C27A 120(2) . .
C28A C29A C30A 120.0 . .
C28A C29A H29A 120.0 . .
C30A C29A H29A 120.0 . .
C29A C30A C31A 120.0 . .
C29A C30A H30A 120.0 . .
C31A C30A H30A 120.0 . .
C32A C31A C30A 120.0 . .
C32A C31A H31A 120.0 . .
C30A C31A H31A 120.0 . .
C33A C32A C31A 120.0 . .
C33A C32A H32A 120.0 . .
C31A C32A H32A 120.0 . .
C32A C33A C28A 120.0 . .
C32A C33A C34A 127(2) . .
C28A C33A C34A 113(2) . .
C21A C34A C33A 134(3) . .
C21A C34A H34A 112.8 . .
C33A C34A H34A 112.8 . .
C54A C41A C42A 125(3) . .
C54A C41A C20A 120(3) . .
C42A C41A C20A 115(3) . .
C43A C42A C47A 120.0 . .
C43A C42A C41A 125(2) . .
C47A C42A C41A 115(2) . .
C44A C43A C42A 120.0 . .
C44A C43A H43A 120.0 . .
C42A C43A H43A 120.0 . .
C43A C44A C45A 120.0 . .
C43A C44A H44A 120.0 . .
C45A C44A H44A 120.0 . .
C46A C45A C44A 120.0 . .
C46A C45A H45A 120.0 . .
C44A C45A H45A 120.0 . .
C45A C46A C47A 120.0 . .
C45A C46A H46A 120.0 . .
C47A C46A H46A 120.0 . .
C46A C47A C42A 120.0 . .
C46A C47A C48A 119.5(17) . .
C42A C47A C48A 120.5(17) . .
C49A C48A C53A 120.0 . .
C49A C48A C47A 121.3(16) . .
C53A C48A C47A 118.6(16) . .
C48A C49A C50A 120.0 . .
C48A C49A H49A 120.0 . .
C50A C49A H49A 120.0 . .
C51A C50A C49A 120.0 . .
C51A C50A H50A 120.0 . .
C49A C50A H50A 120.0 . .
C50A C51A C52A 120.0 . .
C50A C51A H51A 120.0 . .
C52A C51A H51A 120.0 . .
C53A C52A C51A 120.0 . .
C53A C52A H52A 120.0 . .
C51A C52A H52A 120.0 . .
C52A C53A C48A 120.0 . .
C52A C53A C54A 124.4(18) . .
C48A C53A C54A 115.6(18) . .
C41A C54A C53A 125(3) . .
C41A C54A H54A 117.6 . .
C53A C54A H54A 117.6 . .
O4A Pd1 O4A 98.3(10) 2_656 .
O4A Pd1 O4 84.2(6) 2_656 2_656
O4A Pd1 O4 163.1(6) . 2_656
O4A Pd1 O4 163.1(6) 2_656 .
O4A Pd1 O4 84.2(6) . .
O4 Pd1 O4 98.3(8) 2_656 .
Cl12 C1L Cl11 121(3) . .
Cl12 C1L H1L1 107.0 . .
Cl11 C1L H1L1 107.0 . .
Cl12 C1L H1L2 107.0 . .
Cl11 C1L H1L2 107.0 . .
H1L1 C1L H1L2 106.7 . .

loop_
_geom_bond_atom_site_label_1
_geom_bond_atom_site_label_2
_geom_bond_distance
_geom_bond_site_symmetry_2
P1 O3 1.488(19) .
P1 O4 1.510(16) .
P1 O2 1.620(19) .
P1 O1 1.64(2) .
O1 C1 1.43(3) .
O2 C11 1.42(4) .
O4 Pd1 2.376(16) .
C1 C2 1.33(3) .
C1 C10 1.51(3) .
C2 C12 1.41(4) .
C2 C3 1.53(3) .
C3 C4 1.3900 .
C3 C8 1.3900 .
C4 C5 1.3900 .
C4 H4 0.9500 .
C5 C6 1.3900 .
C5 H5 0.9500 .
C6 C7 1.3900 .
C6 H6 0.9500 .
C7 C8 1.3900 .
C7 H7 0.9500 .
C8 C9 1.42(3) .
C9 C10 1.39(4) .
C9 H9 0.9500 .
C10 C21 1.52(4) .
C11 C12 1.38(5) .
C11 C20 1.41(4) .
C12 C13 1.52(4) .
C13 C14 1.3900 .
C13 C18 1.3900 .
C14 C15 1.3900 .
C14 H14 0.9500 .
C15 C16 1.3900 .
C15 H15 0.9500 .
C16 C17 1.3900 .
C16 H16 0.9500 .
C17 C18 1.3900 .
C17 H17 0.9500 .
C18 C19 1.40(4) .
C19 C20 1.35(4) .
C19 H19 0.9500 .
C20 C41 1.52(4) .
C21 C34 1.24(3) .
C21 C22 1.56(3) .
C22 C23 1.3900 .
C22 C27 1.3900 .
C23 C24 1.3900 .
C23 H23 0.9500 .
C24 C25 1.3900 .
C24 H24 0.9500 .
C25 C26 1.3900 .
C25 H25 0.9500 .
C26 C27 1.3900 .
C26 H26 0.9500 .
C27 C28 1.562(19) .
C28 C29 1.3900 .
C28 C33 1.3900 .
C29 C30 1.3900 .
C29 H29 0.9500 .
C30 C31 1.3900 .
C30 H30 0.9500 .
C31 C32 1.3900 .
C31 H31 0.9500 .
C32 C33 1.3900 .
C32 H32 0.9500 .
C33 C34 1.37(3) .
C34 H34 0.9500 .
C41 C42 1.35(4) .
C41 C54 1.40(3) .
C42 C43 1.3900 .
C42 C47 1.3900 .
C43 C44 1.3900 .
C43 H43 0.9500 .
C44 C45 1.3900 .
C44 H44 0.9500 .
C45 C46 1.3900 .
C45 H45 0.9500 .
C46 C47 1.3900 .
C46 H46 0.9500 .
C47 C48 1.52(3) .
C48 C49 1.3900 .
C48 C53 1.3900 .
C49 C50 1.3900 .
C49 H49 0.9500 .
C50 C51 1.3900 .
C50 H50 0.9500 .
C51 C52 1.3900 .
C51 H51 0.9500 .
C52 C53 1.3900 .
C52 H52 0.9500 .
C53 C54 1.52(3) .
C54 H54 0.9500 .
P1A O4A 1.518(19) .
P1A O3A 1.59(2) .
P1A O2A 1.631(19) .
P1A O1A 1.654(19) .
O1A C1A 1.47(3) .
O2A C11A 1.31(4) .
O4A Pd1 2.35(2) .
C1A C2A 1.35(4) .
C1A C10A 1.48(4) .
C2A C12A 1.46(4) .
C2A C3A 1.52(3) .
C3A C4A 1.3900 .
C3A C8A 1.3900 .
C4A C5A 1.3900 .
C4A H4A 0.9500 .
C5A C6A 1.3900 .
C5A H5A 0.9500 .
C6A C7A 1.3900 .
C6A H6A 0.9500 .
C7A C8A 1.3900 .
C7A H7A 0.9500 .
C8A C9A 1.23(3) .
C9A C10A 1.42(4) .
C9A H9A 0.9500 .
C10A C21A 1.44(4) .
C11A C20A 1.47(5) .
C11A C12A 1.49(5) .
C12A C13A 1.43(4) .
C13A C14A 1.3900 .
C13A C18A 1.3900 .
C14A C15A 1.3900 .
C14A H14A 0.9500 .
C15A C16A 1.3900 .
C15A H15A 0.9500 .
C16A C17A 1.3900 .
C16A H16A 0.9500 .
C17A C18A 1.3900 .
C17A H17A 0.9500 .
C18A C19A 1.51(4) .
C19A C20A 1.34(5) .
C19A H19A 0.9500 .
C20A C41A 1.48(5) .
C21A C34A 1.32(4) .
C21A C22A 1.51(3) .
C22A C23A 1.3900 .
C22A C27A 1.3900 .
C23A C24A 1.3900 .
C23A H23A 0.9500 .
C24A C25A 1.3900 .
C24A H24A 0.9500 .
C25A C26A 1.3900 .
C25A H25A 0.9500 .
C26A C27A 1.3900 .
C26A H26A 0.9500 .
C27A C28A 1.50(3) .
C28A C29A 1.3900 .
C28A C33A 1.3900 .
C29A C30A 1.3900 .
C29A H29A 0.9500 .
C30A C31A 1.3900 .
C30A H30A 0.9500 .
C31A C32A 1.3900 .
C31A H31A 0.9500 .
C32A C33A 1.3900 .
C32A H32A 0.9500 .
C33A C34A 1.55(4) .
C34A H34A 0.9500 .
C41A C54A 1.33(4) .
C41A C42A 1.41(3) .
C42A C43A 1.3900 .
C42A C47A 1.3900 .
C43A C44A 1.3900 .
C43A H43A 0.9500 .
C44A C45A 1.3900 .
C44A H44A 0.9500 .
C45A C46A 1.3900 .
C45A H45A 0.9500 .
C46A C47A 1.3900 .
C46A H46A 0.9500 .
C47A C48A 1.57(2) .
C48A C49A 1.3900 .
C48A C53A 1.3900 .
C49A C50A 1.3900 .
C49A H49A 0.9500 .
C50A C51A 1.3900 .
C50A H50A 0.9500 .
C51A C52A 1.3900 .
C51A H51A 0.9500 .
C52A C53A 1.3900 .
C52A H52A 0.9500 .
C53A C54A 1.44(3) .
C54A H54A 0.9500 .
Pd1 O4A 2.35(2) 2_656
Pd1 O4 2.376(16) 2_656
C1L Cl12 1.51(5) .
C1L Cl11 1.85(5) .
C1L H1L1 0.9900 .
C1L H1L2 0.9900 .

loop_
_geom_torsion_atom_site_label_1
_geom_torsion_atom_site_label_2
_geom_torsion_atom_site_label_3
_geom_torsion_atom_site_label_4
_geom_torsion
_geom_torsion_site_symmetry_4
O3 P1 O1 C1 -73.0(19) .
O4 P1 O1 C1 161.3(16) .
O2 P1 O1 C1 37.9(18) .
O3 P1 O2 C11 165(2) .
O4 P1 O2 C11 -65(2) .
O1 P1 O2 C11 50(2) .
O3 P1 O4 Pd1 -22(2) .
O2 P1 O4 Pd1 -147.5(16) .
O1 P1 O4 Pd1 100.6(18) .
P1 O1 C1 C2 -73.2(17) .
P1 O1 C1 C10 109.9(17) .
O1 C1 C2 C12 1(2) .
C10 C1 C2 C12 178(3) .
O1 C1 C2 C3 -178.3(14) .
C10 C1 C2 C3 -2.1(17) .
C1 C2 C3 C4 179.3(9) .
C12 C2 C3 C4 0(2) .
C1 C2 C3 C8 0.4(10) .
C12 C2 C3 C8 -179(2) .
C8 C3 C4 C5 0.0 .
C2 C3 C4 C5 -178.9(7) .
C3 C4 C5 C6 0.0 .
C4 C5 C6 C7 0.0 .
C5 C6 C7 C8 0.0 .
C6 C7 C8 C3 0.0 .
C6 C7 C8 C9 -175.3(19) .
C4 C3 C8 C7 0.0 .
C2 C3 C8 C7 178.9(8) .
C4 C3 C8 C9 175.4(18) .
C2 C3 C8 C9 -5.7(19) .
C7 C8 C9 C10 -171(2) .
C3 C8 C9 C10 14(3) .
C8 C9 C10 C1 -14(3) .
C8 C9 C10 C21 -178(2) .
C2 C1 C10 C9 8(3) .
O1 C1 C10 C9 -175.2(19) .
C2 C1 C10 C21 172.1(19) .
O1 C1 C10 C21 -12(3) .
P1 O2 C11 C12 -55(2) .
P1 O2 C11 C20 109(3) .
C20 C11 C12 C2 165(3) .
O2 C11 C12 C2 -32(2) .
C20 C11 C12 C13 3.3(18) .
O2 C11 C12 C13 165.9(17) .
C1 C2 C12 C11 71(2) .
C3 C2 C12 C11 -110(2) .
C1 C2 C12 C13 -129.2(16) .
C3 C2 C12 C13 50(3) .
C11 C12 C13 C14 -175.6(10) .
C2 C12 C13 C14 24(2) .
C11 C12 C13 C18 2.0(10) .
C2 C12 C13 C18 -159(2) .
C18 C13 C14 C15 0.0 .
C12 C13 C14 C15 177.6(8) .
C13 C14 C15 C16 0.0 .
C14 C15 C16 C17 0.0 .
C15 C16 C17 C18 0.0 .
C16 C17 C18 C13 0.0 .
C16 C17 C18 C19 -177.2(19) .
C14 C13 C18 C17 0.0 .
C12 C13 C18 C17 -177.7(7) .
C14 C13 C18 C19 177(2) .
C12 C13 C18 C19 -1(2) .
C17 C18 C19 C20 171(2) .
C13 C18 C19 C20 -6(3) .
C18 C19 C20 C11 11(4) .
C18 C19 C20 C41 -177(2) .
C12 C11 C20 C19 -10(3) .
O2 C11 C20 C19 -172(2) .
C12 C11 C20 C41 178(2) .
O2 C11 C20 C41 16(3) .
C9 C10 C21 C34 51(4) .
C1 C10 C21 C34 -111(3) .
C9 C10 C21 C22 -126(2) .
C1 C10 C21 C22 72(2) .
C34 C21 C22 C23 -176.1(15) .
C10 C21 C22 C23 1.0(16) .
C34 C21 C22 C27 2.5(17) .
C10 C21 C22 C27 179.6(15) .
C27 C22 C23 C24 0.0 .
C21 C22 C23 C24 178.5(7) .
C22 C23 C24 C25 0.0 .
C23 C24 C25 C26 0.0 .
C24 C25 C26 C27 0.0 .
C25 C26 C27 C22 0.0 .
C25 C26 C27 C28 -179.7(10) .
C23 C22 C27 C26 0.0 .
C21 C22 C27 C26 -178.7(6) .
C23 C22 C27 C28 179.7(10) .
C21 C22 C27 C28 1.0(13) .
C26 C27 C28 C29 -2.5(15) .
C22 C27 C28 C29 177.8(10) .
C26 C27 C28 C33 -178.8(9) .
C22 C27 C28 C33 1.5(15) .
C33 C28 C29 C30 0.0 .
C27 C28 C29 C30 -176.1(16) .
C28 C29 C30 C31 0.0 .
C29 C30 C31 C32 0.0 .
C30 C31 C32 C33 0.0 .
C31 C32 C33 C34 -176(2) .
C31 C32 C33 C28 0.0 .
C29 C28 C33 C34 176(2) .
C27 C28 C33 C34 -7.3(19) .
C29 C28 C33 C32 0.0 .
C27 C28 C33 C32 176.5(14) .
C10 C21 C34 C33 174(2) .
C22 C21 C34 C33 -10(3) .
C32 C33 C34 C21 -171(2) .
C28 C33 C34 C21 13(3) .
C19 C20 C41 C42 -74(3) .
C11 C20 C41 C42 98(3) .
C19 C20 C41 C54 104(3) .
C11 C20 C41 C54 -84(3) .
C54 C41 C42 C43 176.4(13) .
C20 C41 C42 C43 -5(2) .
C54 C41 C42 C47 -3.6(17) .
C20 C41 C42 C47 175(2) .
C41 C42 C43 C44 180.0(8) .
C47 C42 C43 C44 0.0 .
C42 C43 C44 C45 0.0 .
C43 C44 C45 C46 0.0 .
C44 C45 C46 C47 0.0 .
C45 C46 C47 C42 0.0 .
C45 C46 C47 C48 179.6(12) .
C41 C42 C47 C46 -180.0(9) .
C43 C42 C47 C46 0.0 .
C41 C42 C47 C48 0.4(17) .
C43 C42 C47 C48 -179.6(11) .
C46 C47 C48 C49 -0.4(16) .
C42 C47 C48 C49 179.3(11) .
C46 C47 C48 C53 179.5(9) .
C42 C47 C48 C53 -0.9(17) .
C53 C48 C49 C50 0.0 .
C47 C48 C49 C50 179.9(17) .
C48 C49 C50 C51 0.0 .
C49 C50 C51 C52 0.0 .
C50 C51 C52 C53 0.0 .
C51 C52 C53 C48 0.0 .
C51 C52 C53 C54 175.6(19) .
C49 C48 C53 C52 0.0 .
C47 C48 C53 C52 -179.9(16) .
C49 C48 C53 C54 -175.7(19) .
C47 C48 C53 C54 4.4(18) .
C42 C41 C54 C53 7(3) .
C20 C41 C54 C53 -171(2) .
C52 C53 C54 C41 176.2(16) .
C48 C53 C54 C41 -8(3) .
O4A P1A O1A C1A 166.0(17) .
O3A P1A O1A C1A -65.0(19) .
O2A P1A O1A C1A 48.2(18) .
O4A P1A O2A C11A -81(2) .
O3A P1A O2A C11A 155(2) .
O1A P1A O2A C11A 37(2) .
O3A P1A O4A Pd1 -37(3) .
O2A P1A O4A Pd1 -155.9(18) .
O1A P1A O4A Pd1 90(2) .
P1A O1A C1A C2A -73.5(17) .
P1A O1A C1A C10A 99(2) .
O1A C1A C2A C12A -5(2) .
C10A C1A C2A C12A -176(3) .
O1A C1A C2A C3A 175.0(16) .
C10A C1A C2A C3A 3.9(18) .
C1A C2A C3A C4A -177.3(9) .
C12A C2A C3A C4A 2(2) .
C1A C2A C3A C8A 3.2(10) .
C12A C2A C3A C8A -177(2) .
C8A C3A C4A C5A 0.0 .
C2A C3A C4A C5A -179.5(7) .
C3A C4A C5A C6A 0.0 .
C4A C5A C6A C7A 0.0 .
C5A C6A C7A C8A 0.0 .
C6A C7A C8A C9A -171.9(19) .
C6A C7A C8A C3A 0.0 .
C4A C3A C8A C9A 172.6(17) .
C2A C3A C8A C9A -7.9(18) .
C4A C3A C8A C7A 0.0 .
C2A C3A C8A C7A 179.5(8) .
C7A C8A C9A C10A 179(2) .
C3A C8A C9A C10A 7(4) .
C8A C9A C10A C21A 175(3) .
C8A C9A C10A C1A 0(4) .
C2A C1A C10A C9A -5(3) .
O1A C1A C10A C9A -176.4(19) .
C2A C1A C10A C21A 179(2) .
O1A C1A C10A C21A 8(3) .
P1A O2A C11A C20A 114(3) .
P1A O2A C11A C12A -49(3) .
C1A C2A C12A C13A -121.8(17) .
C3A C2A C12A C13A 59(2) .
C1A C2A C12A C11A 68(2) .
C3A C2A C12A C11A -112.0(18) .
O2A C11A C12A C13A 163(2) .
C20A C11A C12A C13A 0.2(18) .
O2A C11A C12A C2A -26(2) .
C20A C11A C12A C2A 171(3) .
C2A C12A C13A C14A 14(2) .
C11A C12A C13A C14A -176.6(10) .
C2A C12A C13A C18A -168(2) .
C11A C12A C13A C18A 1.4(10) .
C18A C13A C14A C15A 0.0 .
C12A C13A C14A C15A 178.0(8) .
C13A C14A C15A C16A 0.0 .
C14A C15A C16A C17A 0.0 .
C15A C16A C17A C18A 0.0 .
C16A C17A C18A C13A 0.0 .
C16A C17A C18A C19A -178.0(19) .
C14A C13A C18A C17A 0.0 .
C12A C13A C18A C17A -178.0(8) .
C14A C13A C18A C19A 178.1(17) .
C12A C13A C18A C19A 0.1(18) .
C17A C18A C19A C20A 174(3) .
C13A C18A C19A C20A -4(4) .
C18A C19A C20A C11A 6(4) .
C18A C19A C20A C41A 179(3) .
O2A C11A C20A C19A -167(3) .
C12A C11A C20A C19A -3(3) .
O2A C11A C20A C41A 19(4) .
C12A C11A C20A C41A -177(2) .
C9A C10A C21A C34A 60(4) .
C1A C10A C21A C34A -126(2) .
C9A C10A C21A C22A -116(3) .
C1A C10A C21A C22A 58(3) .
C34A C21A C22A C23A -178.6(14) .
C10A C21A C22A C23A -2(2) .
C34A C21A C22A C27A 2.3(16) .
C10A C21A C22A C27A 178(2) .
C27A C22A C23A C24A 0.0 .
C21A C22A C23A C24A -179.2(7) .
C22A C23A C24A C25A 0.0 .
C23A C24A C25A C26A 0.0 .
C24A C25A C26A C27A 0.0 .
C25A C26A C27A C22A 0.0 .
C25A C26A C27A C28A -176.8(11) .
C23A C22A C27A C26A 0.0 .
C21A C22A C27A C26A 179.1(8) .
C23A C22A C27A C28A 176.9(11) .
C21A C22A C27A C28A -4.1(16) .
C26A C27A C28A C29A -4.2(16) .
C22A C27A C28A C29A 179.0(10) .
C26A C27A C28A C33A -179.0(10) .
C22A C27A C28A C33A 4.2(18) .
C33A C28A C29A C30A 0.0 .
C27A C28A C29A C30A -174.8(18) .
C28A C29A C30A C31A 0.0 .
C29A C30A C31A C32A 0.0 .
C30A C31A C32A C33A 0.0 .
C31A C32A C33A C28A 0.0 .
C31A C32A C33A C34A 177(2) .
C29A C28A C33A C32A 0.0 .
C27A C28A C33A C32A 174.8(17) .
C29A C28A C33A C34A -177.5(19) .
C27A C28A C33A C34A -2.7(19) .
C10A C21A C34A C33A -177(3) .
C22A C21A C34A C33A -1(3) .
C32A C33A C34A C21A -176(2) .
C28A C33A C34A C21A 1(4) .
C19A C20A C41A C54A 106(4) .
C11A C20A C41A C54A -81(3) .
C19A C20A C41A C42A -74(4) .
C11A C20A C41A C42A 99(3) .
C54A C41A C42A C43A 178.4(16) .
C20A C41A C42A C43A -1(2) .
C54A C41A C42A C47A 0.1(19) .
C20A C41A C42A C47A -180(2) .
C47A C42A C43A C44A 0.0 .
C41A C42A C43A C44A -178.3(8) .
C42A C43A C44A C45A 0.0 .
C43A C44A C45A C46A 0.0 .
C44A C45A C46A C47A 0.0 .
C45A C46A C47A C42A 0.0 .
C45A C46A C47A C48A -177.7(10) .
C43A C42A C47A C46A 0.0 .
C41A C42A C47A C46A 178.5(7) .
C43A C42A C47A C48A 177.7(11) .
C41A C42A C47A C48A -3.8(14) .
C46A C47A C48A C49A 1.2(14) .
C42A C47A C48A C49A -176.5(10) .
C46A C47A C48A C53A -176.6(9) .
C42A C47A C48A C53A 5.7(17) .
C53A C48A C49A C50A 0.0 .
C47A C48A C49A C50A -177.8(16) .
C48A C49A C50A C51A 0.0 .
C49A C50A C51A C52A 0.0 .
C50A C51A C52A C53A 0.0 .
C51A C52A C53A C48A 0.0 .
C51A C52A C53A C54A -179(2) .
C49A C48A C53A C52A 0.0 .
C47A C48A C53A C52A 177.8(15) .
C49A C48A C53A C54A 178.8(18) .
C47A C48A C53A C54A -3.3(19) .
C42A C41A C54A C53A 2(3) .
C20A C41A C54A C53A -178(3) .
C52A C53A C54A C41A 178.4(18) .
C48A C53A C54A C41A 0(3) .
P1A O4A Pd1 O4A 12.7(17) 2_656
P1A O4A Pd1 O4 -85(3) 2_656
P1A O4A Pd1 O4 176(2) .
P1 O4 Pd1 O4A -96(3) 2_656
P1 O4 Pd1 O4A 164.9(19) .
P1 O4 Pd1 O4 1.8(14) 2_656
